data_2002923
loop_
_publ_author_name
'Loehlin, J. H.'
'Franz, K. J.'
'Gist, L.'
'Moore, R. H.'

_publ_section_title
;
 Supramolecular Alcohol--Amine Crystals and Their Hydrogen-Bond
 Patterns
;
_journal_issue 5
_journal_name_full 'Acta Crystallographica Section B'
_journal_page_first 695
_journal_page_last 704
_journal_paper_doi 10.1107/S0108768198003231
_journal_volume 54
_journal_year 1998
_chemical_formula_moiety 'C6 H8 N2 , 2C6 H5 O Cl '
_chemical_formula_sum 'C18 H18 Cl2 N2 O2'
_chemical_formula_weight 365.24
_chemical_melting_point 91
_chemical_name_common 1,4-phenylenediamine.2p-chlorophenol
_chemical_name_systematic ' (1,4-diaminobenzene).2(4-chloro,1-hydroxybenzene)'
_space_group_IT_number 2
_symmetry_cell_setting triclinic
_symmetry_space_group_name_Hall '-P 1'
_symmetry_space_group_name_H-M 'P -1'
_audit_creation_method SHELXL
_cell_angle_alpha 70.000(10)
_cell_angle_beta 86.670(10)
_cell_angle_gamma 82.180(10)
_cell_formula_units_Z 1
_cell_length_a 4.4878(7)
_cell_length_b 8.785(2)
_cell_length_c 11.9870(10)
_cell_measurement_reflns_used 50
_cell_measurement_temperature 295(2)
_cell_measurement_theta_max 12.43
_cell_measurement_theta_min 4.45
_cell_volume 439.93(13)
_computing_cell_refinement 'XSCANS (Siemens, 1993)'
_computing_data_collection 'XSCANS (Siemens, 1993)'
_computing_data_reduction 'XSCANS (Siemens, 1993)'
_computing_molecular_graphics 'XTAL3.4 (Hall et al., 1995), ORTEPIII (Burnett & Johnson, 1996)'
_computing_publication_material 'SHELXL-93 (Sheldrick, 1993)'
_computing_structure_refinement 'XTAL3.4 CRYLSQ (Hall et al., 1995), SHELXL-93 (Sheldrick, 1993)'
_computing_structure_solution 'XTAL3.4 (Hall et al., 1995) direct methods'
_diffrn_ambient_temperature 295(2)
_diffrn_measurement_device 'Siemens P4'
_diffrn_measurement_method \w
_diffrn_radiation_monochromator graphite
_diffrn_radiation_source 'fine-focus sealed tube'
_diffrn_radiation_type MoK\a
_diffrn_radiation_wavelength 0.71073
_diffrn_reflns_av_R_equivalents 0.0238
_diffrn_reflns_av_sigmaI/netI 0.0373
_diffrn_reflns_limit_h_max 5
_diffrn_reflns_limit_h_min -1
_diffrn_reflns_limit_k_max 9
_diffrn_reflns_limit_k_min -9
_diffrn_reflns_limit_l_max 13
_diffrn_reflns_limit_l_min -13
_diffrn_reflns_number 2005
_diffrn_reflns_theta_max 24.25
_diffrn_reflns_theta_min 1.81
_diffrn_standards_decay_% 1.2
_diffrn_standards_interval_count 97
_diffrn_standards_number 3
_exptl_absorpt_coefficient_mu 0.381
_exptl_absorpt_correction_type none
_exptl_crystal_colour colorless
_exptl_crystal_density_diffrn 1.378
_exptl_crystal_density_meas ?
_exptl_crystal_description cut-plate
_exptl_crystal_F_000 190
_exptl_crystal_size_max .58
_exptl_crystal_size_mid .42
_exptl_crystal_size_min .30
_refine_diff_density_max 0.144
_refine_diff_density_min -0.195
_refine_ls_extinction_method none
_refine_ls_goodness_of_fit_all 1.040
_refine_ls_goodness_of_fit_obs 1.090
_refine_ls_hydrogen_treatment
;  phenyl hydrogens calculated; riding model .96A, U = 1.2 times U attached C.
amine and hydroxyl hydrogens positions refined, U~iso~ = 1.2 times U
of O or N.
;
_refine_ls_matrix_type full
_refine_ls_number_parameters 118
_refine_ls_number_reflns 1025
_refine_ls_number_restraints 0
_refine_ls_restrained_S_all 1.040
_refine_ls_restrained_S_obs 1.090
_refine_ls_R_factor_all 0.0624
_refine_ls_R_factor_obs 0.0401
_refine_ls_shift/esd_max 0.002
_refine_ls_shift/esd_mean 0.000
_refine_ls_structure_factor_coef Fsqd
_refine_ls_weighting_scheme
;w=1/[\s^2^(Fo^2^)+(0.0430P)^2^+0.0889P] where
P = (Fo^2^+2Fc^2^)/3
;
_refine_ls_wR_factor_all 0.1082
_refine_ls_wR_factor_obs 0.0952
_reflns_number_observed 1025
_reflns_number_total 1410
_reflns_observed_criterion >2sigma(I)
_cod_data_source_file bk0047.cif
_cod_data_source_block V
_cod_original_cell_volume 439.95(12)
_cod_database_code 2002923

loop_
_symmetry_equiv_pos_as_xyz
'x, y, z'
'-x, -y, -z'

loop_
_atom_site_aniso_label
_atom_site_aniso_U_11
_atom_site_aniso_U_22
_atom_site_aniso_U_33
_atom_site_aniso_U_12
_atom_site_aniso_U_13
_atom_site_aniso_U_23
N1 0.075(2) 0.078(2) 0.073(2) -0.0226(13) 0.0081(12) -0.0365(13)
C2 0.0483(14) 0.0572(13) 0.0561(14) -0.0046(11) 0.0081(11) -0.0260(11)
C3 0.064(2) 0.0628(15) 0.0469(13) -0.0019(13) -0.0014(11) -0.0170(11)
C4 0.067(2) 0.0489(13) 0.0530(14) -0.0046(12) 0.0082(12) -0.0111(11)
Cl 0.1093(7) 0.0912(6) 0.0674(5) -0.0197(5) 0.0203(4) -0.0334(4)
O5 0.0908(15) 0.0677(12) 0.0632(11) -0.0059(10) 0.0109(11) -0.0187(9)
C6 0.062(2) 0.0516(14) 0.0569(14) -0.0114(12) 0.0010(12) -0.0212(11)
C7 0.083(2) 0.0525(14) 0.075(2) 0.0064(14) 0.0020(15) -0.0130(13)
C8 0.082(2) 0.060(2) 0.083(2) 0.0042(15) 0.017(2) -0.0267(15)
C9 0.065(2) 0.062(2) 0.0610(15) -0.0124(13) 0.0048(12) -0.0287(13)
C10 0.073(2) 0.061(2) 0.065(2) 0.0057(14) 0.0001(14) -0.0097(13)
C11 0.073(2) 0.0593(15) 0.070(2) 0.0075(13) 0.0106(14) -0.0190(13)

loop_
_atom_site_label
_atom_site_fract_x
_atom_site_fract_y
_atom_site_fract_z
_atom_site_U_iso_or_equiv
_atom_site_thermal_displace_type
_atom_site_calc_flag
_atom_site_refinement_flags
_atom_site_occupancy
_atom_site_disorder_group
_atom_site_type_symbol
N1 0.2267(6) 0.2791(3) 0.9280(2) 0.0714(7) Uani d . 1 . N
H2 0.159(7) 0.204(4) 0.986(3) 0.086 Uiso d . 1 . H
H1 0.105(7) 0.325(3) 0.878(3) 0.086 Uiso d . 1 . H
C2 0.3550(5) 0.3926(3) 0.9653(2) 0.0526(6) Uani d . 1 . C
C3 0.6019(6) 0.4551(3) 1.1136(2) 0.0589(6) Uani d . 1 . C
H3 0.6721(6) 0.4226(3) 1.1935(2) 0.071 Uiso calc R 1 . H
C4 0.5406(6) 0.6512(3) 0.9207(2) 0.0584(6) Uani d . 1 . C
H4 0.5673(6) 0.7567(3) 0.8645(2) 0.070 Uiso calc R 1 . H
Cl 0.1857(2) 0.28383(9) 0.38541(6) 0.0877(3) Uani d . 1 . Cl
O5 -0.2962(5) 0.0755(2) 0.8720(2) 0.0756(6) Uani d . 1 . O
H5 -0.445(7) 0.134(4) 0.881(3) 0.091 Uiso d . 1 . H
C6 -0.1914(6) 0.1292(3) 0.7581(2) 0.0557(6) Uani d . 1 . C
C7 0.0323(6) 0.0301(3) 0.7244(2) 0.0738(8) Uani d . 1 . C
H7 0.1080(6) -0.0732(3) 0.7811(2) 0.089 Uiso calc R 1 . H
C8 0.1496(7) 0.0762(3) 0.6109(3) 0.0765(8) Uani d . 1 . C
H8 0.3074(7) 0.0062(3) 0.5887(3) 0.092 Uiso calc R 1 . H
C9 0.0396(6) 0.2227(3) 0.5297(2) 0.0604(6) Uani d . 1 . C
C10 -0.1809(6) 0.3226(3) 0.5622(2) 0.0709(7) Uani d . 1 . C
H10 -0.2557(6) 0.4260(3) 0.5054(2) 0.085 Uiso calc R 1 . H
C11 -0.2971(6) 0.2761(3) 0.6759(2) 0.0703(7) Uani d . 1 . C
H11 -0.4534(6) 0.3470(3) 0.6979(2) 0.084 Uiso calc R 1 . H

loop_
_atom_type_symbol
_atom_type_description
_atom_type_scat_dispersion_real
_atom_type_scat_dispersion_imag
_atom_type_scat_source
C C 0.0033 0.0016 'International Tables Vol C Tables 4.2.6.8 and 6.1.1.4'
H H 0.0000 0.0000 'International Tables Vol C Tables 4.2.6.8 and 6.1.1.4'
N N 0.0061 0.0033 'International Tables Vol C Tables 4.2.6.8 and 6.1.1.4'
O O 0.0106 0.0060 'International Tables Vol C Tables 4.2.6.8 and 6.1.1.4'
Cl Cl 0.1484 0.1585 'International Tables Vol C Tables 4.2.6.8 and 6.1.1.4'

loop_
_geom_angle_atom_site_label_1
_geom_angle_atom_site_label_2
_geom_angle_atom_site_label_3
_geom_angle_site_symmetry_1
_geom_angle_site_symmetry_3
_geom_angle
_geom_angle_publ_flag
C2 N1 H2 . . 112.(2) yes
C2 N1 H1 . . 111.(2) yes
H2 N1 H1 . . 113.(3) yes
C4 C2 C3 2_667 2_667 118.2(2) yes
C4 C2 N1 2_667 . 120.6(2) yes
C3 C2 N1 2_667 . 121.0(2) yes
C4 C3 C2 2_667 2_667 121.0(2) yes
C4 C3 H3 2_667 . 119.49(14) yes
C2 C3 H3 2_667 . 119.49(14) yes
C2 C4 C3 2_667 2_667 120.7(2) yes
C2 C4 H4 2_667 . 119.63(14) yes
C3 C4 H4 2_667 . 119.63(14) yes
C6 O5 H5 . . 111.(2) yes
O5 C6 C11 . . 123.6(2) yes
O5 C6 C7 . . 117.8(2) yes
C11 C6 C7 . . 118.6(2) yes
C6 C7 C8 . . 121.1(2) yes
C6 C7 H7 . . 119.44(15) yes
C8 C7 H7 . . 119.4(2) yes
C9 C8 C7 . . 119.5(2) yes
C9 C8 H8 . . 120.3(2) yes
C7 C8 H8 . . 120.3(2) yes
C10 C9 C8 . . 120.0(2) yes
C10 C9 Cl . . 119.8(2) yes
C8 C9 Cl . . 120.2(2) yes
C9 C10 C11 . . 120.3(2) yes
C9 C10 H10 . . 119.8(2) yes
C11 C10 H10 . . 119.84(15) yes
C6 C11 C10 . . 120.5(2) yes
C6 C11 H11 . . 119.76(14) yes
C10 C11 H11 . . 119.76(15) yes

loop_
_geom_bond_atom_site_label_1
_geom_bond_atom_site_label_2
_geom_bond_site_symmetry_2
_geom_bond_distance
_geom_bond_publ_flag
N1 C2 . 1.420(3) yes
N1 H2 . 0.85(3) yes
N1 H1 . 0.80(3) yes
C2 C4 2_667 1.380(3) yes
C2 C3 2_667 1.381(3) yes
C3 C4 2_667 1.380(3) yes
C3 C2 2_667 1.381(3) yes
C3 H3 . 0.96 yes
C4 C2 2_667 1.380(3) yes
C4 C3 2_667 1.380(3) yes
C4 H4 . 0.96 yes
Cl C9 . 1.743(2) yes
O5 C6 . 1.362(3) yes
O5 H5 . 0.81(3) yes
C6 C11 . 1.370(3) yes
C6 C7 . 1.373(3) yes
C7 C8 . 1.375(4) yes
C7 H7 . 0.96 yes
C8 C9 . 1.369(4) yes
C8 H8 . 0.96 yes
C9 C10 . 1.361(4) yes
C10 C11 . 1.376(3) yes
C10 H10 . 0.96 yes
C11 H11 . 0.96 yes
